data_4307484
loop_
_publ_author_name
'Gregor Reeske'
'Alan H. Cowley'

_publ_contact_author_address
;
   Department of Chemistry and Biochemistry
   University of Texas-Austin
   1 University Station, A5300
   Austin, TX 78701
   USA 
;
_publ_contact_author_email cowley@mail.utexas.edu
_publ_contact_author_fax 512-471-6822
_publ_contact_author_name
;
Alan H. Cowley
;
_publ_contact_author_phone 512-471-7710
_publ_section_title
;
One-Step Redox Route to N-Heterocyclic Phosphenium Ions
;
_journal_name_full 'Inorganic Chemistry'
_journal_page_first 1426
_journal_page_last 1430
_journal_paper_doi 10.1021/ic061956z
_journal_volume 46
_journal_year 2007
_chemical_formula_moiety 'C24 H20 B, C10 H18 N2 P'
_chemical_formula_sum 'C34 H38 B N2 P'
_chemical_formula_weight 516.44
_space_group_IT_number 61
_symmetry_cell_setting orthorhombic
_symmetry_space_group_name_Hall '-P 2ac 2ab'
_symmetry_space_group_name_H-M 'P b c a'
_atom_sites_solution_hydrogens geom
_atom_sites_solution_primary direct
_atom_sites_solution_secondary difmap
_cell_angle_alpha 90.00
_cell_angle_beta 90.00
_cell_angle_gamma 90.00
_cell_formula_units_Z 8
_cell_length_a 9.7482(19)
_cell_length_b 17.553(4)
_cell_length_c 34.013(7)
_cell_measurement_temperature 153(2)
_cell_volume 5820(2)
_computing_cell_refinement 'Collect software, Nonius B.V. 1998'
_computing_data_collection 'Collect software, Nonius B.V. 1998'
_computing_data_reduction
;
DENZO and Scalepack (Otwinoski and Minor, 1997)
;
_computing_molecular_graphics 'XP SHELXTL/PC, Siemens Analytical'
_computing_structure_refinement 'XL SHELXTL/PC, Siemens Analytical'
_computing_structure_solution
;
SIR97 - Altomare A., Burla M.C., Camalli M., Cascarano G.L., Giacovazzo C., 
Guagliardi A., Moliterni A.G.G., Polidori G.,Spagna R.
;
_diffrn_ambient_temperature 153(2)
_diffrn_measured_fraction_theta_full 0.964
_diffrn_measured_fraction_theta_max 0.964
_diffrn_measurement_device_type 'Nonius Kappa CCD'
_diffrn_measurement_method \f-scan
_diffrn_radiation_monochromator graphite
_diffrn_radiation_source 'fine-focus sealed tube'
_diffrn_radiation_type MoK\a
_diffrn_radiation_wavelength 0.71073
_diffrn_reflns_av_R_equivalents 0.0520
_diffrn_reflns_av_sigmaI/netI 0.0706
_diffrn_reflns_limit_h_max 12
_diffrn_reflns_limit_h_min -12
_diffrn_reflns_limit_k_max 22
_diffrn_reflns_limit_k_min -22
_diffrn_reflns_limit_l_max 44
_diffrn_reflns_limit_l_min -43
_diffrn_reflns_number 11712
_diffrn_reflns_theta_full 27.47
_diffrn_reflns_theta_max 27.47
_diffrn_reflns_theta_min 2.40
_exptl_absorpt_coefficient_mu 0.120
_exptl_absorpt_correction_T_max 0.9881
_exptl_absorpt_correction_T_min 0.9788
_exptl_absorpt_correction_type multi-scan
_exptl_absorpt_process_details 'DENZO and Scalepack (Otwinoski and Minor, 1997)'
_exptl_crystal_colour colorless
_exptl_crystal_density_diffrn 1.179
_exptl_crystal_density_method 'not measured'
_exptl_crystal_description plate
_exptl_crystal_F_000 2208
_exptl_crystal_size_max 0.18
_exptl_crystal_size_mid 0.18
_exptl_crystal_size_min 0.10
_refine_diff_density_max 0.562
_refine_diff_density_min -0.528
_refine_diff_density_rms 0.071
_refine_ls_extinction_method none
_refine_ls_goodness_of_fit_ref 1.023
_refine_ls_hydrogen_treatment constr
_refine_ls_matrix_type full
_refine_ls_number_parameters 350
_refine_ls_number_reflns 6425
_refine_ls_number_restraints 7
_refine_ls_restrained_S_all 1.041
_refine_ls_R_factor_all 0.1130
_refine_ls_R_factor_gt 0.0672
_refine_ls_shift/su_max 0.000
_refine_ls_shift/su_mean 0.000
_refine_ls_structure_factor_coef Fsqd
_refine_ls_weighting_details 'calc w=1/[\s^2^(Fo^2^)+(0.1012P)^2^+3.3010P] where P=(Fo^2^+2Fc^2^)/3'
_refine_ls_weighting_scheme calc
_refine_ls_wR_factor_gt 0.1755
_refine_ls_wR_factor_ref 0.2051
_reflns_number_gt 4068
_reflns_number_total 6425
_reflns_threshold_expression >2sigma(I)
_cod_data_source_file ic061956zsi20061012_022832.cif
_cod_data_source_block try1
_cod_original_sg_symbol_Hall -p2ac2ab
_cod_database_code 4307484

loop_
_symmetry_equiv_pos_as_xyz
'x, y, z'
'-x+1/2, -y, z+1/2'
'-x, y+1/2, -z+1/2'
'x+1/2, -y+1/2, -z'
'-x, -y, -z'
'x-1/2, y, -z-1/2'
'x, -y-1/2, z-1/2'
'-x-1/2, y-1/2, z'

loop_
_atom_site_label
_atom_site_type_symbol
_atom_site_fract_x
_atom_site_fract_y
_atom_site_fract_z
_atom_site_U_iso_or_equiv
_atom_site_adp_type
_atom_site_occupancy
_atom_site_symmetry_multiplicity
_atom_site_calc_flag
_atom_site_refinement_flags
_atom_site_disorder_assembly
_atom_site_disorder_group
C1 C 0.3839(3) 0.55545(17) 0.10521(8) 0.0372(7) Uani 1 1 d . . .
C2 C 0.3918(3) 0.53159(18) 0.14293(8) 0.0413(7) Uani 1 1 d . . .
C3 C 0.2240(4) 0.55377(19) 0.04690(8) 0.0477(8) Uani 1 1 d D . .
C4A C 0.0641(6) 0.5898(4) 0.04942(15) 0.0575(9) Uani 0.598(4) 1 d P A 1
H41A H 0.0655 0.6372 0.0646 0.086 Uiso 0.598(4) 1 calc PR A 1
H42A H 0.0035 0.5529 0.0623 0.086 Uiso 0.598(4) 1 calc PR A 1
H43A H 0.0304 0.6001 0.0228 0.086 Uiso 0.598(4) 1 calc PR A 1
C5A C 0.3029(8) 0.6197(4) 0.03118(17) 0.0575(9) Uani 0.598(4) 1 d P A 1
H51A H 0.2646 0.6350 0.0057 0.086 Uiso 0.598(4) 1 calc PR A 1
H52A H 0.3992 0.6052 0.0278 0.086 Uiso 0.598(4) 1 calc PR A 1
H53A H 0.2967 0.6625 0.0496 0.086 Uiso 0.598(4) 1 calc PR A 1
C6A C 0.2203(7) 0.4857(4) 0.02457(15) 0.0575(9) Uani 0.598(4) 1 d P A 1
H61A H 0.1948 0.4976 -0.0026 0.086 Uiso 0.598(4) 1 calc PR A 1
H62A H 0.1525 0.4509 0.0359 0.086 Uiso 0.598(4) 1 calc PR A 1
H63A H 0.3110 0.4617 0.0250 0.086 Uiso 0.598(4) 1 calc PR A 1
C4B C 0.1073(10) 0.5096(5) 0.0344(2) 0.0575(9) Uani 0.402(4) 1 d P A 2
H41B H 0.0257 0.5260 0.0490 0.086 Uiso 0.402(4) 1 calc PR A 2
H42B H 0.1244 0.4555 0.0397 0.086 Uiso 0.402(4) 1 calc PR A 2
H43B H 0.0922 0.5171 0.0062 0.086 Uiso 0.402(4) 1 calc PR A 2
C5B C 0.3452(9) 0.5106(5) 0.0242(2) 0.0575(9) Uani 0.402(4) 1 d PD A 2
H51B H 0.3262 0.5106 -0.0041 0.086 Uiso 0.402(4) 1 calc PR A 2
H52B H 0.3512 0.4579 0.0337 0.086 Uiso 0.402(4) 1 calc PR A 2
H53B H 0.4323 0.5367 0.0292 0.086 Uiso 0.402(4) 1 calc PR A 2
C6B C 0.2351(11) 0.6318(6) 0.0369(3) 0.0575(9) Uani 0.402(4) 1 d P A 2
H61B H 0.2213 0.6380 0.0086 0.086 Uiso 0.402(4) 1 calc PR A 2
H62B H 0.3264 0.6504 0.0441 0.086 Uiso 0.402(4) 1 calc PR A 2
H63B H 0.1652 0.6609 0.0512 0.086 Uiso 0.402(4) 1 calc PR A 2
C7 C 0.2541(3) 0.46638(17) 0.19651(7) 0.0386(7) Uani 1 1 d . . .
C8 C 0.1310(3) 0.4136(2) 0.19646(10) 0.0569(10) Uani 1 1 d . . .
H8A H 0.0497 0.4416 0.1876 0.085 Uiso 1 1 calc R . .
H8B H 0.1156 0.3942 0.2231 0.085 Uiso 1 1 calc R . .
H8C H 0.1482 0.3708 0.1786 0.085 Uiso 1 1 calc R . .
C9 C 0.3804(4) 0.4211(2) 0.20727(10) 0.0630(11) Uani 1 1 d . . .
H9A H 0.3941 0.3803 0.1880 0.095 Uiso 1 1 calc R . .
H9B H 0.3684 0.3987 0.2335 0.095 Uiso 1 1 calc R . .
H9C H 0.4605 0.4548 0.2074 0.095 Uiso 1 1 calc R . .
C10 C 0.2295(6) 0.5334(2) 0.22341(10) 0.101(2) Uani 1 1 d U . .
H10A H 0.3115 0.5657 0.2240 0.151 Uiso 1 1 calc R . .
H10B H 0.2097 0.5150 0.2500 0.151 Uiso 1 1 calc R . .
H10C H 0.1514 0.5631 0.2137 0.151 Uiso 1 1 calc R . .
C11 C 0.7354(3) 0.41073(15) 0.12873(6) 0.0249(5) Uani 1 1 d . . .
C12 C 0.7288(3) 0.45411(15) 0.09404(7) 0.0295(6) Uani 1 1 d . . .
H12 H 0.7159 0.4281 0.0698 0.035 Uiso 1 1 calc R . .
C13 C 0.7399(3) 0.53264(16) 0.09323(7) 0.0310(6) Uani 1 1 d . . .
H13 H 0.7342 0.5590 0.0689 0.037 Uiso 1 1 calc R . .
C14 C 0.7593(3) 0.57298(16) 0.12763(7) 0.0335(6) Uani 1 1 d . . .
H14 H 0.7668 0.6269 0.1273 0.040 Uiso 1 1 calc R . .
C15 C 0.7675(3) 0.53314(16) 0.16254(8) 0.0346(6) Uani 1 1 d . . .
H15 H 0.7811 0.5599 0.1865 0.042 Uiso 1 1 calc R . .
C16 C 0.7560(3) 0.45405(15) 0.16300(7) 0.0307(6) Uani 1 1 d . . .
H16 H 0.7622 0.4283 0.1875 0.037 Uiso 1 1 calc R . .
C17 C 0.5509(3) 0.29584(14) 0.12673(7) 0.0259(5) Uani 1 1 d . . .
C18 C 0.4937(3) 0.23426(14) 0.14709(7) 0.0287(6) Uani 1 1 d . . .
H18 H 0.5511 0.2048 0.1638 0.034 Uiso 1 1 calc R . .
C19 C 0.3551(3) 0.21458(16) 0.14381(8) 0.0346(6) Uani 1 1 d . . .
H19 H 0.3202 0.1728 0.1585 0.042 Uiso 1 1 calc R . .
C20 C 0.2688(3) 0.25515(16) 0.11955(8) 0.0361(7) Uani 1 1 d . . .
H20 H 0.1747 0.2419 0.1173 0.043 Uiso 1 1 calc R . .
C21 C 0.3227(3) 0.31590(17) 0.09848(8) 0.0363(6) Uani 1 1 d . . .
H21 H 0.2651 0.3440 0.0812 0.044 Uiso 1 1 calc R . .
C22 C 0.4591(3) 0.33597(15) 0.10236(7) 0.0305(6) Uani 1 1 d . . .
H22 H 0.4924 0.3786 0.0880 0.037 Uiso 1 1 calc R . .
C23 C 0.7904(3) 0.27828(14) 0.16662(7) 0.0247(5) Uani 1 1 d . . .
C24 C 0.7330(3) 0.28306(15) 0.20453(7) 0.0299(6) Uani 1 1 d . . .
H24 H 0.6477 0.3086 0.2077 0.036 Uiso 1 1 calc R . .
C25 C 0.7959(3) 0.25205(16) 0.23750(7) 0.0345(6) Uani 1 1 d . . .
H25 H 0.7523 0.2557 0.2624 0.041 Uiso 1 1 calc R . .
C26 C 0.9210(3) 0.21601(16) 0.23429(8) 0.0353(7) Uani 1 1 d . . .
H26 H 0.9660 0.1965 0.2569 0.042 Uiso 1 1 calc R . .
C27 C 0.9795(3) 0.20881(16) 0.19767(8) 0.0357(6) Uani 1 1 d . . .
H27 H 1.0646 0.1830 0.1949 0.043 Uiso 1 1 calc R . .
C28 C 0.9154(3) 0.23892(15) 0.16475(7) 0.0296(6) Uani 1 1 d . . .
H28 H 0.9580 0.2326 0.1398 0.036 Uiso 1 1 calc R . .
C29 C 0.7871(3) 0.28516(14) 0.08703(7) 0.0249(5) Uani 1 1 d . . .
C30 C 0.7256(3) 0.23188(14) 0.06209(7) 0.0276(5) Uani 1 1 d . . .
H30 H 0.6366 0.2137 0.0685 0.033 Uiso 1 1 calc R . .
C31 C 0.7894(3) 0.20420(16) 0.02825(7) 0.0342(6) Uani 1 1 d . . .
H31 H 0.7439 0.1676 0.0123 0.041 Uiso 1 1 calc R . .
C32 C 0.9183(3) 0.22975(16) 0.01778(7) 0.0366(7) Uani 1 1 d . . .
H32 H 0.9617 0.2116 -0.0054 0.044 Uiso 1 1 calc R . .
C33 C 0.9827(3) 0.28233(16) 0.04178(8) 0.0360(6) Uani 1 1 d . . .
H33 H 1.0718 0.3001 0.0352 0.043 Uiso 1 1 calc R . .
C34 C 0.9182(3) 0.30918(15) 0.07528(7) 0.0307(6) Uani 1 1 d . . .
H34 H 0.9648 0.3456 0.0911 0.037 Uiso 1 1 calc R . .
B1 B 0.7165(3) 0.31721(16) 0.12800(7) 0.0239(6) Uani 1 1 d . . .
N1 N 0.2582(2) 0.53813(13) 0.08948(6) 0.0315(5) Uani 1 1 d . A .
N2 N 0.2733(2) 0.49768(12) 0.15526(6) 0.0313(5) Uani 1 1 d . A .
P1 P 0.15249(9) 0.49528(5) 0.12107(2) 0.0413(2) Uani 1 1 d . . .

loop_
_atom_site_aniso_label
_atom_site_aniso_U_11
_atom_site_aniso_U_22
_atom_site_aniso_U_33
_atom_site_aniso_U_23
_atom_site_aniso_U_13
_atom_site_aniso_U_12
C1 0.0309(16) 0.0430(17) 0.0376(15) 0.0027(12) -0.0038(12) 0.0017(13)
C2 0.0379(18) 0.0455(17) 0.0406(15) 0.0100(13) 0.0055(12) 0.0019(14)
C3 0.068(2) 0.0486(19) 0.0261(14) 0.0083(13) -0.0108(13) -0.0229(17)
C4A 0.074(3) 0.0615(19) 0.0374(14) 0.0086(12) -0.0112(15) -0.0034(18)
C5A 0.074(3) 0.0615(19) 0.0374(14) 0.0086(12) -0.0112(15) -0.0034(18)
C6A 0.074(3) 0.0615(19) 0.0374(14) 0.0086(12) -0.0112(15) -0.0034(18)
C4B 0.074(3) 0.0615(19) 0.0374(14) 0.0086(12) -0.0112(15) -0.0034(18)
C5B 0.074(3) 0.0615(19) 0.0374(14) 0.0086(12) -0.0112(15) -0.0034(18)
C6B 0.074(3) 0.0615(19) 0.0374(14) 0.0086(12) -0.0112(15) -0.0034(18)
C7 0.058(2) 0.0336(15) 0.0244(13) 0.0046(11) 0.0018(12) 0.0008(14)
C8 0.043(2) 0.080(3) 0.0477(18) 0.0266(17) 0.0064(14) 0.0017(19)
C9 0.048(2) 0.084(3) 0.057(2) 0.0379(19) -0.0136(16) -0.007(2)
C10 0.224(6) 0.046(2) 0.0314(18) -0.0032(16) 0.027(3) 0.000(3)
C11 0.0217(13) 0.0251(13) 0.0278(12) -0.0003(10) 0.0019(9) -0.0015(10)
C12 0.0351(16) 0.0267(14) 0.0267(12) -0.0008(10) 0.0012(10) -0.0014(12)
C13 0.0338(16) 0.0271(14) 0.0322(13) 0.0051(10) 0.0026(11) -0.0009(12)
C14 0.0381(17) 0.0230(13) 0.0393(15) -0.0001(11) 0.0037(12) -0.0044(12)
C15 0.0419(17) 0.0291(14) 0.0328(14) -0.0061(11) 0.0021(11) -0.0044(13)
C16 0.0372(16) 0.0288(14) 0.0260(12) 0.0002(10) 0.0008(10) -0.0024(12)
C17 0.0254(14) 0.0236(13) 0.0286(12) -0.0028(10) 0.0018(9) 0.0004(10)
C18 0.0263(14) 0.0279(13) 0.0320(13) -0.0008(10) 0.0035(10) 0.0014(11)
C19 0.0301(16) 0.0329(15) 0.0410(15) -0.0011(12) 0.0066(11) -0.0072(12)
C20 0.0222(15) 0.0412(17) 0.0450(15) -0.0093(13) 0.0012(11) -0.0029(12)
C21 0.0272(16) 0.0395(16) 0.0422(15) -0.0024(12) -0.0067(11) 0.0020(13)
C22 0.0289(15) 0.0293(14) 0.0332(13) 0.0016(11) -0.0012(11) -0.0009(12)
C23 0.0237(14) 0.0221(12) 0.0283(12) -0.0009(10) 0.0000(9) -0.0049(10)
C24 0.0291(15) 0.0293(14) 0.0314(13) 0.0011(11) 0.0012(10) 0.0019(11)
C25 0.0436(18) 0.0333(15) 0.0265(12) 0.0028(11) 0.0011(11) -0.0058(13)
C26 0.0380(17) 0.0342(15) 0.0336(13) 0.0078(11) -0.0108(11) -0.0036(13)
C27 0.0284(16) 0.0358(16) 0.0429(15) 0.0019(12) -0.0047(11) 0.0028(12)
C28 0.0246(14) 0.0343(15) 0.0299(12) -0.0001(11) -0.0008(10) -0.0004(11)
C29 0.0262(14) 0.0216(12) 0.0270(12) 0.0031(9) -0.0030(9) 0.0011(10)
C30 0.0284(15) 0.0262(13) 0.0282(12) 0.0010(10) -0.0041(10) -0.0009(11)
C31 0.0444(18) 0.0292(14) 0.0291(13) -0.0032(11) -0.0093(11) 0.0074(13)
C32 0.0451(18) 0.0386(16) 0.0262(13) -0.0008(11) 0.0026(11) 0.0141(14)
C33 0.0303(16) 0.0422(16) 0.0353(14) 0.0009(12) 0.0051(11) 0.0040(13)
C34 0.0265(15) 0.0338(15) 0.0319(13) -0.0003(11) 0.0011(10) -0.0026(12)
B1 0.0224(15) 0.0223(14) 0.0269(13) -0.0006(10) 0.0000(10) -0.0014(11)
N1 0.0371(14) 0.0310(12) 0.0266(11) 0.0010(9) -0.0036(9) -0.0050(10)
N2 0.0394(14) 0.0297(12) 0.0247(10) 0.0000(9) 0.0004(9) 0.0033(10)
P1 0.0399(5) 0.0489(5) 0.0350(4) 0.0100(3) -0.0062(3) -0.0139(4)

loop_
_atom_type_symbol
_atom_type_description
_atom_type_scat_dispersion_real
_atom_type_scat_dispersion_imag
_atom_type_scat_source
C C 0.0033 0.0016 'International Tables Vol C Tables 4.2.6.8 and 6.1.1.4'
H H 0.0000 0.0000 'International Tables Vol C Tables 4.2.6.8 and 6.1.1.4'
B B 0.0013 0.0007 'International Tables Vol C Tables 4.2.6.8 and 6.1.1.4'
N N 0.0061 0.0033 'International Tables Vol C Tables 4.2.6.8 and 6.1.1.4'
P P 0.1023 0.0942 'International Tables Vol C Tables 4.2.6.8 and 6.1.1.4'

loop_
_geom_angle_atom_site_label_1
_geom_angle_atom_site_label_2
_geom_angle_atom_site_label_3
_geom_angle
_geom_angle_site_symmetry_1
_geom_angle_site_symmetry_3
_geom_angle_publ_flag
C2 C1 N1 110.6(3) . . ?
C1 C2 N2 112.3(3) . . ?
C6B C3 C6A 133.6(5) . . ?
C6B C3 C4B 120.7(6) . . ?
C6A C3 C4B 50.8(4) . . ?
C6A C3 C5A 118.5(4) . . ?
C4B C3 C5A 136.1(4) . . ?
C6B C3 N1 112.9(4) . . ?
C6A C3 N1 111.5(3) . . ?
C4B C3 N1 111.0(4) . . ?
C5A C3 N1 111.8(3) . . ?
C6B C3 C5B 106.7(6) . . ?
C6A C3 C5B 50.3(4) . . ?
C4B C3 C5B 100.7(5) . . ?
C5A C3 C5B 79.3(5) . . ?
N1 C3 C5B 102.3(4) . . ?
C6B C3 C4A 73.7(5) . . ?
C6A C3 C4A 108.7(4) . . ?
C4B C3 C4A 59.1(5) . . ?
C5A C3 C4A 101.8(4) . . ?
N1 C3 C4A 102.9(3) . . ?
C5B C3 C4A 152.2(4) . . ?
C3 C4A H41A 109.5 . . ?
C3 C4A H42A 109.5 . . ?
C3 C4A H43A 109.5 . . ?
C3 C5A H51A 109.5 . . ?
C3 C5A H52A 109.5 . . ?
C3 C5A H53A 109.5 . . ?
C3 C6A H61A 109.5 . . ?
C3 C6A H62A 109.5 . . ?
C3 C6A H63A 109.5 . . ?
C3 C4B H41B 109.5 . . ?
C3 C4B H42B 109.5 . . ?
H41B C4B H42B 109.5 . . ?
C3 C4B H43B 109.5 . . ?
H41B C4B H43B 109.5 . . ?
H42B C4B H43B 109.5 . . ?
C3 C5B H51B 109.5 . . ?
C3 C5B H52B 109.5 . . ?
H51B C5B H52B 109.5 . . ?
C3 C5B H53B 109.5 . . ?
H51B C5B H53B 109.5 . . ?
H52B C5B H53B 109.5 . . ?
C3 C6B H61B 109.5 . . ?
C3 C6B H62B 109.5 . . ?
H61B C6B H62B 109.5 . . ?
C3 C6B H63B 109.5 . . ?
H61B C6B H63B 109.5 . . ?
H62B C6B H63B 109.5 . . ?
C10 C7 C9 113.1(3) . . ?
C10 C7 C8 110.6(3) . . ?
C9 C7 C8 108.9(3) . . ?
C10 C7 N2 107.3(2) . . ?
C9 C7 N2 108.3(2) . . ?
C8 C7 N2 108.6(2) . . ?
C7 C8 H8A 109.5 . . ?
C7 C8 H8B 109.5 . . ?
H8A C8 H8B 109.5 . . ?
C7 C8 H8C 109.5 . . ?
H8A C8 H8C 109.5 . . ?
H8B C8 H8C 109.5 . . ?
C7 C9 H9A 109.5 . . ?
C7 C9 H9B 109.5 . . ?
H9A C9 H9B 109.5 . . ?
C7 C9 H9C 109.5 . . ?
H9A C9 H9C 109.5 . . ?
H9B C9 H9C 109.5 . . ?
C7 C10 H10A 109.5 . . ?
C7 C10 H10B 109.5 . . ?
H10A C10 H10B 109.5 . . ?
C7 C10 H10C 109.5 . . ?
H10A C10 H10C 109.5 . . ?
H10B C10 H10C 109.5 . . ?
C16 C11 C12 114.2(2) . . ?
C16 C11 B1 124.4(2) . . ?
C12 C11 B1 121.4(2) . . ?
C13 C12 C11 123.6(2) . . ?
C13 C12 H12 118.2 . . ?
C11 C12 H12 118.2 . . ?
C14 C13 C12 120.3(2) . . ?
C14 C13 H13 119.8 . . ?
C12 C13 H13 119.8 . . ?
C15 C14 C13 118.5(3) . . ?
C15 C14 H14 120.8 . . ?
C13 C14 H14 120.8 . . ?
C14 C15 C16 120.7(2) . . ?
C14 C15 H15 119.7 . . ?
C16 C15 H15 119.7 . . ?
C15 C16 C11 122.8(2) . . ?
C15 C16 H16 118.6 . . ?
C11 C16 H16 118.6 . . ?
C18 C17 C22 115.1(2) . . ?
C18 C17 B1 123.4(2) . . ?
C22 C17 B1 121.4(2) . . ?
C19 C18 C17 122.4(2) . . ?
C19 C18 H18 118.8 . . ?
C17 C18 H18 118.8 . . ?
C20 C19 C18 120.7(3) . . ?
C20 C19 H19 119.7 . . ?
C18 C19 H19 119.7 . . ?
C19 C20 C21 118.4(3) . . ?
C19 C20 H20 120.8 . . ?
C21 C20 H20 120.8 . . ?
C22 C21 C20 120.7(3) . . ?
C22 C21 H21 119.7 . . ?
C20 C21 H21 119.7 . . ?
C21 C22 C17 122.7(3) . . ?
C21 C22 H22 118.7 . . ?
C17 C22 H22 118.7 . . ?
C28 C23 C24 114.6(2) . . ?
C28 C23 B1 123.3(2) . . ?
C24 C23 B1 122.1(2) . . ?
C25 C24 C23 122.7(3) . . ?
C25 C24 H24 118.6 . . ?
C23 C24 H24 118.6 . . ?
C26 C25 C24 120.4(2) . . ?
C26 C25 H25 119.8 . . ?
C24 C25 H25 119.8 . . ?
C27 C26 C25 118.7(2) . . ?
C27 C26 H26 120.6 . . ?
C25 C26 H26 120.6 . . ?
C26 C27 C28 120.6(3) . . ?
C26 C27 H27 119.7 . . ?
C28 C27 H27 119.7 . . ?
C27 C28 C23 122.9(2) . . ?
C27 C28 H28 118.6 . . ?
C23 C28 H28 118.6 . . ?
C30 C29 C34 114.7(2) . . ?
C30 C29 B1 124.1(2) . . ?
C34 C29 B1 121.1(2) . . ?
C31 C30 C29 122.9(3) . . ?
C31 C30 H30 118.6 . . ?
C29 C30 H30 118.6 . . ?
C32 C31 C30 120.3(2) . . ?
C32 C31 H31 119.8 . . ?
C30 C31 H31 119.8 . . ?
C31 C32 C33 118.5(2) . . ?
C31 C32 H32 120.7 . . ?
C33 C32 H32 120.7 . . ?
C32 C33 C34 120.5(3) . . ?
C32 C33 H33 119.8 . . ?
C34 C33 H33 119.8 . . ?
C33 C34 C29 123.1(2) . . ?
C33 C34 H34 118.5 . . ?
C29 C34 H34 118.5 . . ?
C23 B1 C11 110.59(19) . . ?
C23 B1 C29 110.4(2) . . ?
C11 B1 C29 107.71(19) . . ?
C23 B1 C17 110.66(19) . . ?
C11 B1 C17 109.5(2) . . ?
C29 B1 C17 107.84(19) . . ?
C1 N1 C3 122.0(2) . . ?
C1 N1 P1 113.63(18) . . ?
C3 N1 P1 124.27(19) . . ?
C2 N2 C7 123.1(2) . . ?
C2 N2 P1 113.39(18) . . ?
C7 N2 P1 123.5(2) . . ?
N2 P1 N1 90.09(11) . . ?

loop_
_geom_bond_atom_site_label_1
_geom_bond_atom_site_label_2
_geom_bond_distance
_geom_bond_site_symmetry_2
_geom_bond_publ_flag
C1 C2 1.352(4) . ?
C1 N1 1.371(3) . ?
C2 N2 1.365(4) . ?
C3 C6B 1.414(11) . ?
C3 C6A 1.416(7) . ?
C3 C4B 1.441(9) . ?
C3 C5A 1.489(7) . ?
C3 N1 1.511(3) . ?
C3 C5B 1.602(7) . ?
C3 C4A 1.684(7) . ?
C4A H41A 0.9800 . ?
C4A H42A 0.9800 . ?
C4A H43A 0.9800 . ?
C5A H51A 0.9800 . ?
C5A H52A 0.9800 . ?
C5A H53A 0.9800 . ?
C6A H61A 0.9800 . ?
C6A H62A 0.9800 . ?
C6A H63A 0.9800 . ?
C4B H41B 0.9800 . ?
C4B H42B 0.9800 . ?
C4B H43B 0.9800 . ?
C5B H51B 0.9800 . ?
C5B H52B 0.9800 . ?
C5B H53B 0.9800 . ?
C6B H61B 0.9800 . ?
C6B H62B 0.9800 . ?
C6B H63B 0.9800 . ?
C7 C10 1.510(5) . ?
C7 C9 1.511(5) . ?
C7 C8 1.516(5) . ?
C7 N2 1.518(3) . ?
C8 H8A 0.9800 . ?
C8 H8B 0.9800 . ?
C8 H8C 0.9800 . ?
C9 H9A 0.9800 . ?
C9 H9B 0.9800 . ?
C9 H9C 0.9800 . ?
C10 H10A 0.9800 . ?
C10 H10B 0.9800 . ?
C10 H10C 0.9800 . ?
C11 C16 1.406(3) . ?
C11 C12 1.406(3) . ?
C11 B1 1.652(4) . ?
C12 C13 1.383(4) . ?
C12 H12 0.9500 . ?
C13 C14 1.380(4) . ?
C13 H13 0.9500 . ?
C14 C15 1.380(4) . ?
C14 H14 0.9500 . ?
C15 C16 1.393(4) . ?
C15 H15 0.9500 . ?
C16 H16 0.9500 . ?
C17 C18 1.400(3) . ?
C17 C22 1.408(4) . ?
C17 B1 1.658(4) . ?
C18 C19 1.399(4) . ?
C18 H18 0.9500 . ?
C19 C20 1.377(4) . ?
C19 H19 0.9500 . ?
C20 C21 1.388(4) . ?
C20 H20 0.9500 . ?
C21 C22 1.383(4) . ?
C21 H21 0.9500 . ?
C22 H22 0.9500 . ?
C23 C28 1.402(4) . ?
C23 C24 1.408(3) . ?
C23 B1 1.646(4) . ?
C24 C25 1.389(4) . ?
C24 H24 0.9500 . ?
C25 C26 1.379(4) . ?
C25 H25 0.9500 . ?
C26 C27 1.375(4) . ?
C26 H26 0.9500 . ?
C27 C28 1.387(4) . ?
C27 H27 0.9500 . ?
C28 H28 0.9500 . ?
C29 C30 1.398(3) . ?
C29 C34 1.404(4) . ?
C29 B1 1.653(3) . ?
C30 C31 1.396(4) . ?
C30 H30 0.9500 . ?
C31 C32 1.380(4) . ?
C31 H31 0.9500 . ?
C32 C33 1.383(4) . ?
C32 H32 0.9500 . ?
C33 C34 1.384(4) . ?
C33 H33 0.9500 . ?
C34 H34 0.9500 . ?
N1 P1 1.668(2) . ?
N2 P1 1.656(2) . ?

loop_
_geom_torsion_atom_site_label_1
_geom_torsion_atom_site_label_2
_geom_torsion_atom_site_label_3
_geom_torsion_atom_site_label_4
_geom_torsion
_geom_torsion_site_symmetry_1
_geom_torsion_site_symmetry_2
_geom_torsion_site_symmetry_3
_geom_torsion_site_symmetry_4
_geom_torsion_publ_flag
N1 C1 C2 N2 -0.6(4) . . . . ?
C16 C11 C12 C13 -0.6(4) . . . . ?
B1 C11 C12 C13 178.0(2) . . . . ?
C11 C12 C13 C14 0.3(4) . . . . ?
C12 C13 C14 C15 0.1(4) . . . . ?
C13 C14 C15 C16 -0.2(4) . . . . ?
C14 C15 C16 C11 -0.1(4) . . . . ?
C12 C11 C16 C15 0.5(4) . . . . ?
B1 C11 C16 C15 -178.0(2) . . . . ?
C22 C17 C18 C19 -0.7(3) . . . . ?
B1 C17 C18 C19 -176.2(2) . . . . ?
C17 C18 C19 C20 0.9(4) . . . . ?
C18 C19 C20 C21 0.0(4) . . . . ?
C19 C20 C21 C22 -1.2(4) . . . . ?
C20 C21 C22 C17 1.5(4) . . . . ?
C18 C17 C22 C21 -0.5(4) . . . . ?
B1 C17 C22 C21 175.1(2) . . . . ?
C28 C23 C24 C25 0.7(4) . . . . ?
B1 C23 C24 C25 -178.4(2) . . . . ?
C23 C24 C25 C26 1.4(4) . . . . ?
C24 C25 C26 C27 -2.5(4) . . . . ?
C25 C26 C27 C28 1.6(4) . . . . ?
C26 C27 C28 C23 0.6(4) . . . . ?
C24 C23 C28 C27 -1.7(4) . . . . ?
B1 C23 C28 C27 177.4(3) . . . . ?
C34 C29 C30 C31 0.4(4) . . . . ?
B1 C29 C30 C31 -178.1(2) . . . . ?
C29 C30 C31 C32 -0.7(4) . . . . ?
C30 C31 C32 C33 0.8(4) . . . . ?
C31 C32 C33 C34 -0.7(4) . . . . ?
C32 C33 C34 C29 0.5(4) . . . . ?
C30 C29 C34 C33 -0.3(4) . . . . ?
B1 C29 C34 C33 178.2(2) . . . . ?
C28 C23 B1 C11 -104.8(3) . . . . ?
C24 C23 B1 C11 74.2(3) . . . . ?
C28 C23 B1 C29 14.3(3) . . . . ?
C24 C23 B1 C29 -166.7(2) . . . . ?
C28 C23 B1 C17 133.6(2) . . . . ?
C24 C23 B1 C17 -47.3(3) . . . . ?
C16 C11 B1 C23 -25.3(3) . . . . ?
C12 C11 B1 C23 156.2(2) . . . . ?
C16 C11 B1 C29 -146.1(2) . . . . ?
C12 C11 B1 C29 35.5(3) . . . . ?
C16 C11 B1 C17 96.9(3) . . . . ?
C12 C11 B1 C17 -81.5(3) . . . . ?
C30 C29 B1 C23 104.8(3) . . . . ?
C34 C29 B1 C23 -73.6(3) . . . . ?
C30 C29 B1 C11 -134.4(2) . . . . ?
C34 C29 B1 C11 47.3(3) . . . . ?
C30 C29 B1 C17 -16.2(3) . . . . ?
C34 C29 B1 C17 165.4(2) . . . . ?
C18 C17 B1 C23 -19.9(3) . . . . ?
C22 C17 B1 C23 164.9(2) . . . . ?
C18 C17 B1 C11 -142.0(2) . . . . ?
C22 C17 B1 C11 42.7(3) . . . . ?
C18 C17 B1 C29 101.0(2) . . . . ?
C22 C17 B1 C29 -74.2(3) . . . . ?
C2 C1 N1 C3 -176.1(3) . . . . ?
C2 C1 N1 P1 1.2(3) . . . . ?
C6B C3 N1 C1 -59.6(6) . . . . ?
C6A C3 N1 C1 106.6(4) . . . . ?
C4B C3 N1 C1 161.4(5) . . . . ?
C5A C3 N1 C1 -28.6(5) . . . . ?
C5B C3 N1 C1 54.7(5) . . . . ?
C4A C3 N1 C1 -137.1(3) . . . . ?
C6B C3 N1 P1 123.4(5) . . . . ?
C6A C3 N1 P1 -70.5(4) . . . . ?
C4B C3 N1 P1 -15.7(6) . . . . ?
C5A C3 N1 P1 154.3(4) . . . . ?
C5B C3 N1 P1 -122.4(4) . . . . ?
C4A C3 N1 P1 45.8(3) . . . . ?
C1 C2 N2 C7 -179.4(3) . . . . ?
C1 C2 N2 P1 -0.3(3) . . . . ?
C10 C7 N2 C2 76.8(4) . . . . ?
C9 C7 N2 C2 -45.6(4) . . . . ?
C8 C7 N2 C2 -163.6(3) . . . . ?
C10 C7 N2 P1 -102.2(3) . . . . ?
C9 C7 N2 P1 135.4(2) . . . . ?
C8 C7 N2 P1 17.3(3) . . . . ?
C2 N2 P1 N1 0.8(2) . . . . ?
C7 N2 P1 N1 180.0(2) . . . . ?
C1 N1 P1 N2 -1.2(2) . . . . ?
C3 N1 P1 N2 176.1(2) . . . . ?
